data_4087871
loop_
_publ_author_name
'Hauser, Simone A.'
'Tonner, Ralf'
'Chaplin, Adrian B.'

_publ_section_title
;
 Iridium Complexes of the Conformationally Rigid IBioxMe4 Ligand: Hydride
 Complexes and Dehydrogenation of Cyclooctene
;
_journal_issue 17
_journal_name_full Organometallics
_journal_page_first 4419
_journal_paper_doi 10.1021/acs.organomet.5b00658
_journal_volume 34
_journal_year 2015
_chemical_formula_moiety 'C24 H32 Ir N4 O6, C32 H12 B F24'
_chemical_formula_sum 'C56 H44 B F24 Ir N4 O6'
_chemical_formula_weight 1527.96
_chemical_melting_point ?
_space_group_crystal_system monoclinic
_space_group_IT_number 15
_space_group_name_Hall '-C 2yc'
_space_group_name_H-M_alt 'C 1 2/c 1'
_atom_sites_solution_hydrogens geom
_atom_sites_solution_primary direct
_atom_sites_solution_secondary difmap
_audit_creation_date 2015-06-17
_audit_creation_method
;
Olex2 1.2
(compiled 2015.01.26 svn.r3151 for OlexSys, GUI svn.r4998)
;
_cell_angle_alpha 90
_cell_angle_beta 98.034(2)
_cell_angle_gamma 90
_cell_formula_units_Z 8
_cell_length_a 20.5168(3)
_cell_length_b 17.3725(3)
_cell_length_c 34.3622(8)
_cell_measurement_reflns_used 19285
_cell_measurement_temperature 150(2)
_cell_measurement_theta_max 31.7780
_cell_measurement_theta_min 3.5910
_cell_volume 12127.4(4)
_computing_cell_refinement
;
CrysAlisPro, Agilent Technologies,
Version 1.171.37.31 (release 14-01-2014 CrysAlis171 .NET)
(compiled Jan 14 2014,18:38:05)
;
_computing_data_collection
;
CrysAlisPro, Agilent Technologies,
Version 1.171.37.31 (release 14-01-2014 CrysAlis171 .NET)
(compiled Jan 14 2014,18:38:05)
;
_computing_data_reduction
;
CrysAlisPro, Agilent Technologies,
Version 1.171.37.31 (release 14-01-2014 CrysAlis171 .NET)
(compiled Jan 14 2014,18:38:05)
;
_computing_molecular_graphics 'Olex2 (Dolomanov et al., 2009)'
_computing_publication_material 'Olex2 (Dolomanov et al., 2009)'
_computing_structure_refinement 'ShelXL (Sheldrick, 2008)'
_computing_structure_solution 'ShelXT (Sheldrick, 2015)'
_diffrn_ambient_temperature 150(2)
_diffrn_detector 'CCD plate'
_diffrn_detector_area_resol_mean 10.2833
_diffrn_detector_type Ruby
_diffrn_measured_fraction_theta_full 0.998
_diffrn_measured_fraction_theta_max 0.998
_diffrn_measurement_details
;
#__ type_ start__ end____ width___ exp.time_
  1 omega  -29.00   99.00   1.0000    7.5000
omega____ theta____ kappa____ phi______ frames
    -       17.3355   19.0000 -120.0000 128

#__ type_ start__ end____ width___ exp.time_
  2 omega   -9.00   93.00   1.0000    7.5000
omega____ theta____ kappa____ phi______ frames
    -       17.3355   38.0000  -60.0000 102

#__ type_ start__ end____ width___ exp.time_
  3 omega   35.00  107.00   1.0000    7.5000
omega____ theta____ kappa____ phi______ frames
    -       17.3355  178.0000 -120.0000 72

#__ type_ start__ end____ width___ exp.time_
  4 omega  -25.00   24.00   1.0000    7.5000
omega____ theta____ kappa____ phi______ frames
    -      -18.2730  -99.0000 -120.0000 49

#__ type_ start__ end____ width___ exp.time_
  5 omega -108.00  -57.00   1.0000    7.5000
omega____ theta____ kappa____ phi______ frames
    -      -18.2730 -178.0000  -90.0000 51

#__ type_ start__ end____ width___ exp.time_
  6 omega -107.00 -106.00   1.0000    7.5000
omega____ theta____ kappa____ phi______ frames
    -      -18.2730  178.0000  150.0000 1
;
_diffrn_measurement_device 'four-circle diffractometer'
_diffrn_measurement_device_type 'Oxford Diffraction: Xcalibur, Ruby, Gemini'
_diffrn_measurement_method '\w scans'
_diffrn_orient_matrix_UB_11 -0.0310032000
_diffrn_orient_matrix_UB_12 0.0078912000
_diffrn_orient_matrix_UB_13 0.0060346000
_diffrn_orient_matrix_UB_21 -0.0149985000
_diffrn_orient_matrix_UB_22 -0.0009317000
_diffrn_orient_matrix_UB_23 -0.0198838000
_diffrn_orient_matrix_UB_31 -0.0057543000
_diffrn_orient_matrix_UB_32 -0.0400482000
_diffrn_orient_matrix_UB_33 0.0016527000
_diffrn_radiation_monochromator graphite
_diffrn_radiation_probe x-ray
_diffrn_radiation_type MoK\a
_diffrn_radiation_wavelength 0.71073
_diffrn_reflns_av_R_equivalents 0.0455
_diffrn_reflns_av_unetI/netI 0.0402
_diffrn_reflns_Laue_measured_fraction_full 0.998
_diffrn_reflns_Laue_measured_fraction_max 0.998
_diffrn_reflns_limit_h_max 24
_diffrn_reflns_limit_h_min -26
_diffrn_reflns_limit_k_max 22
_diffrn_reflns_limit_k_min -22
_diffrn_reflns_limit_l_max 44
_diffrn_reflns_limit_l_min -44
_diffrn_reflns_number 58266
_diffrn_reflns_point_group_measured_fraction_full 0.998
_diffrn_reflns_point_group_measured_fraction_max 0.998
_diffrn_reflns_theta_full 27.103
_diffrn_reflns_theta_max 27.103
_diffrn_reflns_theta_min 3.332
_diffrn_source 'Enhance (Mo) X-ray Source'
_exptl_absorpt_coefficient_mu 2.328
_exptl_absorpt_correction_T_max 1.00000
_exptl_absorpt_correction_T_min 0.70902
_exptl_absorpt_correction_type multi-scan
_exptl_absorpt_process_details
;
CrysAlisPro, Agilent Technologies,
Version 1.171.37.31 (release 14-01-2014 CrysAlis171 .NET)
(compiled Jan 14 2014,18:38:05)
Empirical absorption correction using spherical harmonics,
 implemented in SCALE3 ABSPACK scaling algorithm.
Empirical absorption correction using spherical harmonics,
 implemented in SCALE3 ABSPACK scaling algorithm.
;
_exptl_crystal_colour yellow
_exptl_crystal_colour_primary yellow
_exptl_crystal_density_diffrn 1.674
_exptl_crystal_density_meas ?
_exptl_crystal_description plate
_exptl_crystal_F_000 6032
_exptl_crystal_recrystallization_method 'Crystals grown from C6H4F2-heptane at 293 K'
_exptl_crystal_size_max 0.55
_exptl_crystal_size_mid 0.25
_exptl_crystal_size_min 0.1
_refine_diff_density_max 1.042
_refine_diff_density_min -0.673
_refine_diff_density_rms 0.082
_refine_ls_extinction_method none
_refine_ls_goodness_of_fit_ref 1.013
_refine_ls_hydrogen_treatment constr
_refine_ls_matrix_type full
_refine_ls_number_parameters 948
_refine_ls_number_reflns 13358
_refine_ls_number_restraints 498
_refine_ls_restrained_S_all 1.084
_refine_ls_R_factor_all 0.0415
_refine_ls_R_factor_gt 0.0301
_refine_ls_shift/su_max 0.001
_refine_ls_shift/su_mean 0.000
_refine_ls_structure_factor_coef Fsqd
_refine_ls_weighting_details 'w=1/[\s^2^(Fo^2^)+(0.0292P)^2^+10.0796P] where P=(Fo^2^+2Fc^2^)/3'
_refine_ls_weighting_scheme calc
_refine_ls_wR_factor_gt 0.0624
_refine_ls_wR_factor_ref 0.0664
_reflns_Friedel_coverage 0.000
_reflns_number_gt 11165
_reflns_number_total 13358
_reflns_threshold_expression 'I > 2\s(I)'
_cod_data_source_file om5b00658_si_003.cif
_cod_data_source_block 0078abc14
_cod_depositor_comments
;
The following automatic conversions were performed:

data item '_chemical_melting_point' value 'not measured' was changed
to '?' -- the value is undefined or not given.

data item '_exptl_crystal_density_meas' value 'not measured' was
changed to '?' -- the value is perceived as not measured.

Automatic conversion script
Id: cif_fix_values 6909 2019-04-08 15:41:33Z antanas 
;
_cod_database_code 4087871
_shelx_space_group_comment
;
The symmetry employed for this shelxl refinement is uniquely defined
by the following loop, which should always be used as a source of
symmetry information in preference to the above space-group names.
They are only intended as comments.
;
_olex2_refinement_description
;
1. Fixed Uiso
 At 1.2 times of:
  All C(H) groups, All C(H,H) groups
 At 1.5 times of:
  All C(H,H,H) groups
2. Restrained distances
 C208-F4 \\sim C208-F5 \\sim C208-F6 \\sim C208-F4A \\sim C208-F5A \\sim
C208-F6A
 with sigma of 0.01
 F4-F5 \\sim F5-F6 \\sim F6-F4 \\sim F4A-F5A \\sim F5A-F6A \\sim F6A-F4A
 with sigma of 0.01
 C205-F4 \\sim C205-F5 \\sim C205-F6 \\sim C205-F4A \\sim C205-F5A \\sim
C205-F6A
 with sigma of 0.01
 C232-F22 \\sim C232-F23 \\sim C232-F24 \\sim C232-F22A \\sim C232-F23A \\sim
C232-F24A
 with sigma of 0.01
 F22-F23 \\sim F23-F24 \\sim F24-F22 \\sim F22A-F23A \\sim F23A-F24A \\sim
F24A-F22A
 with sigma of 0.01
 C229-F22 \\sim C229-F23 \\sim C229-F24 \\sim C229-F22A \\sim C229-F23A \\sim
C229-F24A
 with sigma of 0.01
 C231-F19 \\sim C231-F20 \\sim C231-F21 \\sim C231-F19A \\sim C231-F20A \\sim
C231-F21A
 with sigma of 0.01
 F19-F20 \\sim F20-F21 \\sim F21-F19 \\sim F19A-F20A \\sim F20A-F21A \\sim
F21A-F19A
 with sigma of 0.01
 C227-F19 \\sim C227-F20 \\sim C227-F21 \\sim C227-F19A \\sim C227-F20A \\sim
C227-F21A
 with sigma of 0.01
 C207-F1 \\sim C207-F2 \\sim C207-F3 \\sim C207-F1A \\sim C207-F2A \\sim
C207-F3A
 with sigma of 0.01
 F1-F2 \\sim F2-F3 \\sim F3-F1 \\sim F1A-F2A \\sim F2A-F3A \\sim F3A-F1A
 with sigma of 0.01
 C203-F1 \\sim C203-F2 \\sim C203-F3 \\sim C203-F1A \\sim C203-F2A \\sim
C203-F3A
 with sigma of 0.01
3. Uiso/Uaniso restraints and constraints
F1 \\sim F1A \\sim F2 \\sim F2A \\sim F3 \\sim F3A \\sim F4 \\sim F4A \\sim F5
\\sim F5A \\sim F6 \\sim F6A \\sim F7 \\sim F8 \\sim F9 \\sim F10 \\sim F11
\\sim F12 \\sim F13 \\sim F14 \\sim F15 \\sim F16 \\sim F17 \\sim F18 \\sim F19
\\sim F19A \\sim F20 \\sim F20A \\sim F21 \\sim F21A \\sim F22 \\sim F22A \\sim
F23 \\sim F23A \\sim F24 \\sim F24A: within 1.7A with sigma of 0.007 and sigma
for terminal atoms of 0.02
Uanis(F1) \\sim Ueq, Uanis(F1A) \\sim Ueq, Uanis(F2) \\sim Ueq, Uanis(F2A)
\\sim Ueq, Uanis(F3) \\sim Ueq, Uanis(F3A) \\sim Ueq, Uanis(F4) \\sim Ueq,
Uanis(F4A) \\sim Ueq, Uanis(F5) \\sim Ueq, Uanis(F5A) \\sim Ueq, Uanis(F6)
\\sim Ueq, Uanis(F6A) \\sim Ueq, Uanis(F7) \\sim Ueq, Uanis(F8) \\sim Ueq,
Uanis(F9) \\sim Ueq, Uanis(F10) \\sim Ueq, Uanis(F11) \\sim Ueq, Uanis(F12)
\\sim Ueq, Uanis(F13) \\sim Ueq, Uanis(F14) \\sim Ueq, Uanis(F15) \\sim Ueq,
Uanis(F16) \\sim Ueq, Uanis(F17) \\sim Ueq, Uanis(F18) \\sim Ueq, Uanis(F19)
\\sim Ueq, Uanis(F19A) \\sim Ueq, Uanis(F20) \\sim Ueq, Uanis(F20A) \\sim Ueq,
Uanis(F21) \\sim Ueq, Uanis(F21A) \\sim Ueq, Uanis(F22) \\sim Ueq, Uanis(F22A)
\\sim Ueq, Uanis(F23) \\sim Ueq, Uanis(F23A) \\sim Ueq, Uanis(F24) \\sim Ueq,
Uanis(F24A) \\sim Ueq: with sigma of 0.005 and sigma for terminal atoms of 0.02
4. Others
 Sof(F4A)=Sof(F5A)=Sof(F6A)=1-FVAR(1)
 Sof(F4)=Sof(F5)=Sof(F6)=FVAR(1)
 Sof(F22A)=Sof(F23A)=Sof(F24A)=1-FVAR(2)
 Sof(F22)=Sof(F23)=Sof(F24)=FVAR(2)
 Sof(F19A)=Sof(F20A)=Sof(F21A)=1-FVAR(3)
 Sof(F19)=Sof(F20)=Sof(F21)=FVAR(3)
 Fixed Sof: F1(0.5) F1A(0.5) F2(0.5) F2A(0.5) F3(0.5) F3A(0.5)
5.a Secondary CH2 refined with riding coordinates:
 C12(H12A,H12B), C15(H15A,H15B), C27(H27A,H27B), C30(H30A,H30B)
5.b Aromatic/amide H refined with riding coordinates:
 C202(H202), C204(H204), C206(H206), C210(H210), C212(H212), C214(H214),
 C218(H218), C220(H220), C222(H222), C226(H226), C228(H228), C230(H230)
5.c Idealised Me refined as rotating group:
 C17(H17A,H17B,H17C), C18(H18A,H18B,H18C), C19(H19A,H19B,H19C), C20(H20A,H20B,
 H20C), C32(H32A,H32B,H32C), C33(H33A,H33B,H33C), C34(H34A,H34B,H34C), C35(H35A,
 H35B,H35C)
;
_shelx_shelxl_version_number 2014/7
_olex2_submission_special_instructions 'No special instructions were received'

loop_
_space_group_symop_operation_xyz
'x, y, z'
'-x, y, -z+1/2'
'x+1/2, y+1/2, z'
'-x+1/2, y+1/2, -z+1/2'
'-x, -y, -z'
'x, -y, z-1/2'
'-x+1/2, -y+1/2, -z'
'x+1/2, -y+1/2, z-1/2'

loop_
_atom_site_label
_atom_site_type_symbol
_atom_site_fract_x
_atom_site_fract_y
_atom_site_fract_z
_atom_site_U_iso_or_equiv
_atom_site_adp_type
_atom_site_occupancy
_atom_site_site_symmetry_order
_atom_site_calc_flag
_atom_site_refinement_flags_posn
_atom_site_refinement_flags_adp
_atom_site_refinement_flags_occupancy
_atom_site_disorder_assembly
_atom_site_disorder_group
Ir1 Ir 0.18840(2) 0.22150(2) 0.12014(2) 0.02012(4) Uani 1 1 d . . . . .
O3 O 0.22052(12) 0.09112(14) 0.17886(7) 0.0470(6) Uani 1 1 d . . . . .
O5 O 0.16928(14) 0.32682(16) 0.04903(8) 0.0651(8) Uani 1 1 d . . . . .
O13 O 0.43978(10) 0.31598(12) 0.15685(6) 0.0326(5) Uani 1 1 d . . . . .
O16 O 0.34485(10) 0.40909(11) 0.21672(6) 0.0275(5) Uani 1 1 d . . . . .
O28 O 0.02997(11) 0.00787(12) 0.04270(6) 0.0364(5) Uani 1 1 d . . . . .
O31 O -0.06309(10) 0.12518(11) 0.09361(6) 0.0307(5) Uani 1 1 d . . . . .
N7 N 0.33413(11) 0.27617(12) 0.13813(7) 0.0225(5) Uani 1 1 d . . . . .
N10 N 0.27611(11) 0.33069(12) 0.17629(7) 0.0217(5) Uani 1 1 d . . . . .
N22 N 0.09922(11) 0.09936(12) 0.07290(7) 0.0220(5) Uani 1 1 d . . . . .
N25 N 0.04192(11) 0.17135(12) 0.10426(6) 0.0196(5) Uani 1 1 d . . . . .
C2 C 0.20798(14) 0.14142(17) 0.15818(9) 0.0275(7) Uani 1 1 d . . . . .
C4 C 0.17573(16) 0.28961(18) 0.07652(10) 0.0354(8) Uani 1 1 d . . . . .
C6 C 0.27080(14) 0.28022(14) 0.14579(8) 0.0223(6) Uani 1 1 d . . . . .
C8 C 0.37647(14) 0.32214(15) 0.16305(8) 0.0248(6) Uani 1 1 d . . . . .
C9 C 0.33989(14) 0.35699(15) 0.18707(8) 0.0232(6) Uani 1 1 d . . . . .
C11 C 0.37087(14) 0.23281(16) 0.11105(9) 0.0288(7) Uani 1 1 d . . . . .
C12 C 0.43956(18) 0.2708(2) 0.12249(13) 0.0596(12) Uani 1 1 d . . . . .
H12A H 0.4738 0.2304 0.1272 0.072 Uiso 1 1 calc R . . . .
H12B H 0.4499 0.3037 0.1006 0.072 Uiso 1 1 calc R . . . .
C14 C 0.23114(14) 0.36878(16) 0.20042(8) 0.0258(6) Uani 1 1 d . . . . .
C15 C 0.28374(15) 0.40057(18) 0.23348(9) 0.0323(7) Uani 1 1 d . . . . .
H15A H 0.2696 0.4509 0.2429 0.039 Uiso 1 1 calc R . . . .
H15B H 0.2900 0.3644 0.2560 0.039 Uiso 1 1 calc R . . . .
C17 C 0.3715(2) 0.14792(18) 0.12052(11) 0.0477(9) Uani 1 1 d . . . . .
H17A H 0.3875 0.1404 0.1485 0.072 Uiso 1 1 calc GR . . . .
H17B H 0.4006 0.1210 0.1047 0.072 Uiso 1 1 calc GR . . . .
H17C H 0.3268 0.1272 0.1145 0.072 Uiso 1 1 calc GR . . . .
C18 C 0.34514(19) 0.2482(2) 0.06868(10) 0.0425(8) Uani 1 1 d . . . . .
H18A H 0.3010 0.2261 0.0624 0.064 Uiso 1 1 calc GR . . . .
H18B H 0.3745 0.2246 0.0519 0.064 Uiso 1 1 calc GR . . . .
H18C H 0.3431 0.3038 0.0641 0.064 Uiso 1 1 calc GR . . . .
C19 C 0.18572(16) 0.31169(19) 0.21684(9) 0.0361(7) Uani 1 1 d . . . . .
H19A H 0.1537 0.2917 0.1954 0.054 Uiso 1 1 calc GR . . . .
H19B H 0.1624 0.3376 0.2361 0.054 Uiso 1 1 calc GR . . . .
H19C H 0.2118 0.2690 0.2295 0.054 Uiso 1 1 calc GR . . . .
C20 C 0.19354(16) 0.43336(17) 0.17685(10) 0.0354(7) Uani 1 1 d . . . . .
H20A H 0.2249 0.4699 0.1681 0.053 Uiso 1 1 calc GR . . . .
H20B H 0.1656 0.4601 0.1934 0.053 Uiso 1 1 calc GR . . . .
H20C H 0.1660 0.4115 0.1539 0.053 Uiso 1 1 calc GR . . . .
C21 C 0.10483(13) 0.16174(14) 0.09725(8) 0.0196(6) Uani 1 1 d . . . . .
C23 C 0.03572(14) 0.07099(15) 0.06631(8) 0.0242(6) Uani 1 1 d . . . . .
C24 C -0.00068(13) 0.11659(15) 0.08594(8) 0.0233(6) Uani 1 1 d . . . . .
C26 C 0.14309(14) 0.04983(16) 0.05295(9) 0.0288(7) Uani 1 1 d . . . . .
C27 C 0.08961(16) 0.00931(19) 0.02384(10) 0.0402(8) Uani 1 1 d . . . . .
H27A H 0.0817 0.0380 -0.0013 0.048 Uiso 1 1 calc R . . . .
H27B H 0.1035 -0.0437 0.0184 0.048 Uiso 1 1 calc R . . . .
C29 C 0.00668(14) 0.22142(15) 0.12932(9) 0.0255(6) Uani 1 1 d . . . . .
C30 C -0.06442(15) 0.20260(17) 0.10978(10) 0.0330(7) Uani 1 1 d . . . . .
H30A H -0.0953 0.2050 0.1295 0.040 Uiso 1 1 calc R . . . .
H30B H -0.0790 0.2401 0.0886 0.040 Uiso 1 1 calc R . . . .
C32 C 0.1789(2) -0.0056(2) 0.08276(12) 0.0547(11) Uani 1 1 d . . . . .
H32A H 0.2102 0.0230 0.1015 0.082 Uiso 1 1 calc GR . . . .
H32B H 0.2027 -0.0438 0.0692 0.082 Uiso 1 1 calc GR . . . .
H32C H 0.1469 -0.0318 0.0968 0.082 Uiso 1 1 calc GR . . . .
C33 C 0.18937(17) 0.0958(2) 0.03144(11) 0.0455(9) Uani 1 1 d . . . . .
H33A H 0.1640 0.1324 0.0136 0.068 Uiso 1 1 calc GR . . . .
H33B H 0.2135 0.0608 0.0162 0.068 Uiso 1 1 calc GR . . . .
H33C H 0.2206 0.1239 0.0505 0.068 Uiso 1 1 calc GR . . . .
C34 C 0.01992(17) 0.1941(2) 0.17157(9) 0.0375(8) Uani 1 1 d . . . . .
H34A H 0.0065 0.1402 0.1730 0.056 Uiso 1 1 calc GR . . . .
H34B H -0.0052 0.2257 0.1878 0.056 Uiso 1 1 calc GR . . . .
H34C H 0.0670 0.1988 0.1812 0.056 Uiso 1 1 calc GR . . . .
C35 C 0.02326(16) 0.30587(17) 0.12446(10) 0.0365(8) Uani 1 1 d . . . . .
H35A H 0.0699 0.3146 0.1343 0.055 Uiso 1 1 calc GR . . . .
H35B H -0.0040 0.3376 0.1394 0.055 Uiso 1 1 calc GR . . . .
H35C H 0.0146 0.3198 0.0966 0.055 Uiso 1 1 calc GR . . . .
F1 F 0.3967(4) 0.9890(4) 0.1600(2) 0.081(3) Uani 0.5 1 d D U P A 1
F1A F 0.3885(4) 0.8863(4) 0.19816(18) 0.072(3) Uani 0.5 1 d D U P A 2
F2 F 0.3260(3) 0.9512(4) 0.19569(19) 0.070(2) Uani 0.5 1 d D U P A 1
F2A F 0.4146(3) 0.9685(4) 0.1580(2) 0.052(2) Uani 0.5 1 d D U P A 2
F3 F 0.4079(3) 0.8829(4) 0.18995(18) 0.056(2) Uani 0.5 1 d D U P A 1
F3A F 0.3275(4) 0.9836(4) 0.1829(2) 0.103(4) Uani 0.5 1 d D U P A 2
F4 F 0.3681(4) 0.9038(4) 0.02079(16) 0.100(3) Uani 0.609(8) 1 d D U P B 1
F4A F 0.2953(5) 0.8163(6) 0.00094(18) 0.092(4) Uani 0.391(8) 1 d D U P B 2
F5 F 0.2658(3) 0.8869(5) 0.00274(12) 0.087(2) Uani 0.609(8) 1 d D U P B 1
F5A F 0.3859(3) 0.8614(6) 0.0267(2) 0.071(3) Uani 0.391(8) 1 d D U P B 2
F6 F 0.3284(3) 0.7929(3) 0.01016(14) 0.0689(17) Uani 0.609(8) 1 d D U P B 1
F6A F 0.3065(6) 0.9353(4) 0.0142(2) 0.088(3) Uani 0.391(8) 1 d D U P B 2
F7 F 0.43318(8) 0.56155(10) 0.22969(5) 0.0387(5) Uani 1 1 d . U . . .
F8 F 0.40245(9) 0.67946(10) 0.23214(5) 0.0390(4) Uani 1 1 d . U . . .
F9 F 0.34378(9) 0.59034(11) 0.25260(5) 0.0430(5) Uani 1 1 d . U . . .
F10 F 0.39249(9) 0.45746(10) 0.09705(5) 0.0409(5) Uani 1 1 d . U . . .
F11 F 0.28949(10) 0.42969(10) 0.08798(6) 0.0495(5) Uani 1 1 d . U . . .
F12 F 0.32679(10) 0.51885(10) 0.05379(5) 0.0405(5) Uani 1 1 d . U . . .
F13 F 0.01378(10) 0.93576(10) 0.20800(6) 0.0438(5) Uani 1 1 d . U . . .
F14 F 0.10696(9) 0.97676(10) 0.19452(6) 0.0485(5) Uani 1 1 d . U . . .
F15 F 0.03326(9) 0.94029(9) 0.14816(5) 0.0357(4) Uani 1 1 d . U . . .
F16 F 0.05837(9) 0.69444(11) 0.27866(5) 0.0400(4) Uani 1 1 d . U . . .
F17 F 0.15970(10) 0.66446(13) 0.27953(6) 0.0549(6) Uani 1 1 d . U . . .
F18 F 0.08441(12) 0.60016(11) 0.24385(6) 0.0575(6) Uani 1 1 d . U . . .
F19 F -0.0097(6) 0.8360(4) 0.0272(2) 0.058(2) Uani 0.55(3) 1 d D U P C 1
F19A F -0.0153(10) 0.7418(6) -0.0223(3) 0.076(4) Uani 0.45(3) 1 d D U P C 2
F20 F -0.0332(5) 0.7483(5) -0.0149(3) 0.068(3) Uani 0.55(3) 1 d D U P C 1
F20A F 0.0579(4) 0.8234(8) -0.0031(4) 0.051(3) Uani 0.45(3) 1 d D U P C 2
F21 F 0.0576(4) 0.8075(7) -0.0113(3) 0.062(3) Uani 0.55(3) 1 d D U P C 1
F21A F -0.0291(9) 0.8196(10) 0.0230(4) 0.080(4) Uani 0.45(3) 1 d D U P C 2
F22 F -0.03435(16) 0.5086(2) 0.0587(2) 0.0739(17) Uani 0.685(8) 1 d D U P D 1
F22A F 0.0785(3) 0.4633(3) 0.0770(4) 0.065(3) Uani 0.315(8) 1 d D U P D 2
F23 F 0.0574(3) 0.4662(2) 0.0486(2) 0.097(2) Uani 0.685(8) 1 d D U P D 1
F23A F -0.0050(7) 0.5026(4) 0.0983(4) 0.082(4) Uani 0.315(8) 1 d D U P D 2
F24 F 0.0383(4) 0.4864(3) 0.10623(13) 0.100(2) Uani 0.685(8) 1 d D U P D 1
F24A F -0.0056(7) 0.4894(5) 0.0377(3) 0.087(4) Uani 0.315(8) 1 d D U P D 2
C201 C 0.24255(13) 0.78931(13) 0.11375(8) 0.0187(6) Uani 1 1 d . . . . .
C202 C 0.27773(13) 0.83534(14) 0.14303(8) 0.0221(6) Uani 1 1 d . . . . .
H202 H 0.2681 0.8311 0.1692 0.027 Uiso 1 1 calc R . . . .
C203 C 0.32599(13) 0.88681(15) 0.13529(8) 0.0252(6) Uani 1 1 d D . . . .
C204 C 0.34063(14) 0.89639(16) 0.09764(9) 0.0264(6) Uani 1 1 d . . . . .
H204 H 0.3735 0.9318 0.0922 0.032 Uiso 1 1 calc R . . . .
C205 C 0.30582(13) 0.85255(15) 0.06781(8) 0.0253(6) Uani 1 1 d D . . . .
C206 C 0.25869(13) 0.79969(15) 0.07584(8) 0.0219(6) Uani 1 1 d . . . . .
H206 H 0.2367 0.7696 0.0549 0.026 Uiso 1 1 calc R . . . .
C207 C 0.36369(15) 0.92964(16) 0.16896(10) 0.0381(8) Uani 1 1 d D . . . .
C208 C 0.31949(16) 0.86286(18) 0.02665(10) 0.0439(9) Uani 1 1 d D . . . .
C209 C 0.24973(13) 0.65114(14) 0.13833(8) 0.0185(5) Uani 1 1 d . . . . .
C210 C 0.28931(13) 0.65101(14) 0.17500(8) 0.0209(6) Uani 1 1 d . . . . .
H210 H 0.2798 0.6868 0.1943 0.025 Uiso 1 1 calc R . . . .
C211 C 0.34192(13) 0.60070(15) 0.18427(8) 0.0200(6) Uani 1 1 d . . . . .
C212 C 0.35774(13) 0.54737(15) 0.15709(8) 0.0217(6) Uani 1 1 d . . . . .
H212 H 0.3935 0.5128 0.1632 0.026 Uiso 1 1 calc R . . . .
C213 C 0.31909(13) 0.54651(14) 0.12038(8) 0.0207(6) Uani 1 1 d . . . . .
C214 C 0.26695(13) 0.59710(14) 0.11125(8) 0.0201(6) Uani 1 1 d . . . . .
H214 H 0.2421 0.5951 0.0858 0.024 Uiso 1 1 calc R . . . .
C215 C 0.38071(14) 0.60696(16) 0.22438(8) 0.0270(6) Uani 1 1 d . . . . .
C216 C 0.33252(15) 0.48921(16) 0.09006(9) 0.0284(7) Uani 1 1 d . . . . .
C217 C 0.15714(12) 0.74662(15) 0.16217(8) 0.0185(5) Uani 1 1 d . . . . .
C218 C 0.12665(13) 0.81960(14) 0.16097(8) 0.0208(6) Uani 1 1 d . . . . .
H218 H 0.1328 0.8536 0.1401 0.025 Uiso 1 1 calc R . . . .
C219 C 0.08844(13) 0.84376(15) 0.18856(8) 0.0218(6) Uani 1 1 d . . . . .
C220 C 0.07893(14) 0.79647(16) 0.21998(8) 0.0240(6) Uani 1 1 d . . . . .
H220 H 0.0533 0.8132 0.2394 0.029 Uiso 1 1 calc R . . . .
C221 C 0.10802(13) 0.72416(15) 0.22209(8) 0.0231(6) Uani 1 1 d . . . . .
C222 C 0.14566(13) 0.70019(15) 0.19371(8) 0.0212(6) Uani 1 1 d . . . . .
H222 H 0.1644 0.6501 0.1958 0.025 Uiso 1 1 calc R . . . .
C223 C 0.05998(15) 0.92355(16) 0.18509(9) 0.0284(7) Uani 1 1 d . . . . .
C224 C 0.10181(15) 0.67120(18) 0.25549(9) 0.0320(7) Uani 1 1 d . . . . .
C225 C 0.13609(13) 0.69235(15) 0.09234(7) 0.0185(5) Uani 1 1 d . . . . .
C226 C 0.10258(13) 0.74199(15) 0.06470(8) 0.0203(6) Uani 1 1 d . . . . .
H226 H 0.1180 0.7933 0.0632 0.024 Uiso 1 1 calc R . . . .
C227 C 0.04734(13) 0.71923(15) 0.03910(8) 0.0220(6) Uani 1 1 d D . . . .
C228 C 0.02277(14) 0.64528(16) 0.04032(8) 0.0264(6) Uani 1 1 d . . . . .
H228 H -0.0148 0.6295 0.0227 0.032 Uiso 1 1 calc R . . . .
C229 C 0.05446(14) 0.59495(15) 0.06787(8) 0.0275(6) Uani 1 1 d D . . . .
C230 C 0.10955(14) 0.61798(15) 0.09323(8) 0.0239(6) Uani 1 1 d . . . . .
H230 H 0.1301 0.5821 0.1119 0.029 Uiso 1 1 calc R . . . .
C231 C 0.01554(14) 0.77585(16) 0.00966(9) 0.0332(7) Uani 1 1 d D . . . .
C232 C 0.02994(15) 0.51428(18) 0.07001(10) 0.0429(9) Uani 1 1 d D . . . .
B200 B 0.19570(15) 0.71954(16) 0.12637(9) 0.0183(6) Uani 1 1 d . . . . .

loop_
_atom_site_aniso_label
_atom_site_aniso_U_11
_atom_site_aniso_U_22
_atom_site_aniso_U_33
_atom_site_aniso_U_23
_atom_site_aniso_U_13
_atom_site_aniso_U_12
Ir1 0.01449(6) 0.02259(6) 0.02289(6) -0.00450(4) 0.00120(4) -0.00230(4)
O3 0.0458(15) 0.0513(14) 0.0412(14) 0.0135(12) -0.0037(12) -0.0078(12)
O5 0.0615(19) 0.0685(18) 0.0586(18) 0.0311(15) -0.0154(15) -0.0209(15)
O13 0.0163(11) 0.0413(12) 0.0399(13) -0.0047(10) 0.0032(9) -0.0058(9)
O16 0.0251(11) 0.0297(10) 0.0268(11) -0.0079(8) -0.0002(9) -0.0067(8)
O28 0.0317(13) 0.0363(12) 0.0407(13) -0.0168(10) 0.0033(10) -0.0131(10)
O31 0.0175(10) 0.0376(11) 0.0377(12) -0.0044(9) 0.0062(9) -0.0073(9)
N7 0.0166(12) 0.0265(12) 0.0241(12) -0.0043(10) 0.0026(10) -0.0016(10)
N10 0.0155(11) 0.0248(11) 0.0242(12) -0.0031(9) 0.0008(10) -0.0021(9)
N22 0.0174(12) 0.0221(11) 0.0257(13) -0.0047(9) -0.0001(10) 0.0010(9)
N25 0.0169(12) 0.0194(11) 0.0224(12) -0.0023(9) 0.0021(9) -0.0024(9)
C2 0.0198(15) 0.0360(16) 0.0256(16) -0.0057(13) -0.0007(12) -0.0093(12)
C4 0.0267(17) 0.0373(18) 0.0391(19) 0.0010(15) -0.0058(15) -0.0119(14)
C6 0.0210(14) 0.0211(13) 0.0247(14) -0.0011(11) 0.0023(12) -0.0037(11)
C8 0.0175(14) 0.0264(14) 0.0299(16) -0.0014(12) 0.0009(12) -0.0051(11)
C9 0.0185(14) 0.0254(14) 0.0239(15) -0.0005(11) -0.0037(12) -0.0068(11)
C11 0.0194(15) 0.0345(17) 0.0337(17) -0.0054(13) 0.0073(13) -0.0007(12)
C12 0.0268(19) 0.088(3) 0.067(3) -0.040(2) 0.0152(19) -0.0136(19)
C14 0.0226(15) 0.0291(15) 0.0258(15) -0.0060(12) 0.0039(12) -0.0043(12)
C15 0.0275(17) 0.0386(17) 0.0299(17) -0.0093(13) 0.0004(14) -0.0046(14)
C17 0.061(3) 0.0362(18) 0.051(2) 0.0055(16) 0.0261(19) 0.0165(17)
C18 0.051(2) 0.0470(19) 0.0324(18) -0.0007(15) 0.0165(17) 0.0118(17)
C19 0.0356(19) 0.0434(18) 0.0321(18) -0.0085(14) 0.0150(15) -0.0083(15)
C20 0.0291(17) 0.0354(17) 0.0413(19) -0.0049(14) 0.0031(15) 0.0065(14)
C21 0.0176(14) 0.0185(12) 0.0216(14) 0.0012(10) -0.0010(11) -0.0005(11)
C23 0.0206(15) 0.0237(14) 0.0264(15) -0.0033(11) -0.0030(12) -0.0066(11)
C24 0.0163(14) 0.0269(14) 0.0255(15) 0.0037(11) -0.0013(12) -0.0055(11)
C26 0.0233(16) 0.0291(15) 0.0332(17) -0.0110(13) 0.0013(13) 0.0040(12)
C27 0.0313(19) 0.0427(19) 0.046(2) -0.0231(15) 0.0047(16) -0.0070(15)
C29 0.0189(14) 0.0276(14) 0.0312(16) -0.0015(12) 0.0080(12) -0.0018(12)
C30 0.0189(15) 0.0382(17) 0.0429(19) 0.0014(14) 0.0077(14) 0.0005(13)
C32 0.059(3) 0.044(2) 0.058(3) -0.0068(18) 0.000(2) 0.0283(19)
C33 0.039(2) 0.052(2) 0.048(2) -0.0247(17) 0.0174(17) -0.0096(16)
C34 0.0329(19) 0.0518(19) 0.0296(17) -0.0023(15) 0.0108(15) -0.0058(15)
C35 0.0311(18) 0.0259(15) 0.055(2) -0.0063(14) 0.0134(16) 0.0024(13)
F1 0.125(8) 0.049(4) 0.060(4) 0.010(3) -0.015(4) -0.056(5)
F1A 0.103(7) 0.071(5) 0.033(3) 0.014(3) -0.020(4) -0.054(4)
F2 0.049(4) 0.088(5) 0.073(4) -0.061(4) 0.009(3) -0.017(3)
F2A 0.036(3) 0.057(4) 0.062(4) -0.014(3) 0.001(2) -0.029(3)
F3 0.046(3) 0.073(4) 0.043(4) -0.009(3) -0.016(3) 0.013(3)
F3A 0.054(4) 0.103(6) 0.151(8) -0.100(6) 0.008(5) -0.005(4)
F4 0.120(5) 0.136(6) 0.050(3) -0.015(4) 0.040(4) -0.101(5)
F4A 0.115(7) 0.136(7) 0.028(4) -0.016(5) 0.018(5) -0.100(6)
F5 0.080(4) 0.146(5) 0.036(2) 0.042(3) 0.016(2) 0.030(4)
F5A 0.057(4) 0.104(7) 0.063(5) 0.005(4) 0.046(3) -0.006(4)
F6 0.090(4) 0.086(3) 0.035(3) -0.011(2) 0.026(3) 0.007(3)
F6A 0.132(8) 0.084(5) 0.063(5) 0.042(4) 0.060(5) 0.043(5)
F7 0.0260(10) 0.0508(11) 0.0355(10) 0.0005(8) -0.0088(8) 0.0158(8)
F8 0.0410(11) 0.0371(10) 0.0352(10) -0.0061(8) -0.0080(9) -0.0014(8)
F9 0.0336(11) 0.0721(13) 0.0234(9) 0.0123(9) 0.0044(8) 0.0063(9)
F10 0.0341(11) 0.0432(10) 0.0448(11) -0.0126(8) 0.0036(9) 0.0188(8)
F11 0.0480(13) 0.0303(10) 0.0723(15) -0.0213(9) 0.0158(11) -0.0098(9)
F12 0.0526(13) 0.0434(10) 0.0259(10) -0.0091(8) 0.0064(9) 0.0141(9)
F13 0.0419(12) 0.0425(10) 0.0505(12) -0.0073(9) 0.0188(10) 0.0181(9)
F14 0.0379(11) 0.0285(9) 0.0755(15) -0.0142(9) -0.0045(10) -0.0050(8)
F15 0.0352(10) 0.0303(9) 0.0403(11) 0.0041(8) 0.0008(8) 0.0108(8)
F16 0.0330(11) 0.0610(12) 0.0292(10) 0.0061(8) 0.0155(8) 0.0011(9)
F17 0.0336(11) 0.0898(16) 0.0413(12) 0.0324(11) 0.0047(9) 0.0141(11)
F18 0.0936(18) 0.0360(11) 0.0498(13) 0.0064(9) 0.0342(12) -0.0105(11)
F19 0.069(5) 0.041(3) 0.056(3) 0.003(3) -0.013(3) 0.025(3)
F19A 0.118(8) 0.058(4) 0.034(4) 0.010(3) -0.048(5) -0.021(5)
F20 0.053(4) 0.057(4) 0.077(5) 0.023(3) -0.047(3) -0.016(3)
F20A 0.050(5) 0.046(4) 0.047(5) 0.028(4) -0.026(3) -0.026(3)
F21 0.046(4) 0.091(6) 0.048(4) 0.040(4) 0.008(3) 0.009(4)
F21A 0.065(6) 0.111(7) 0.070(6) 0.047(5) 0.025(5) 0.059(6)
F22 0.040(2) 0.050(2) 0.128(5) 0.012(3) 0.000(3) -0.0244(17)
F22A 0.049(5) 0.011(3) 0.136(9) -0.001(4) 0.018(6) -0.008(3)
F23 0.108(5) 0.039(2) 0.158(6) -0.044(3) 0.062(4) -0.023(2)
F23A 0.095(8) 0.048(4) 0.123(8) 0.007(5) 0.081(6) -0.023(5)
F24 0.140(5) 0.060(3) 0.086(3) 0.039(2) -0.034(4) -0.062(3)
F24A 0.111(8) 0.050(5) 0.086(6) 0.000(4) -0.037(6) -0.044(6)
C201 0.0155(13) 0.0176(13) 0.0222(14) 0.0018(10) 0.0001(11) 0.0058(10)
C202 0.0224(15) 0.0207(13) 0.0231(14) 0.0001(11) 0.0031(12) 0.0024(11)
C203 0.0211(15) 0.0227(14) 0.0303(16) -0.0010(12) -0.0016(13) 0.0045(11)
C204 0.0178(14) 0.0265(14) 0.0359(17) 0.0018(12) 0.0066(13) -0.0013(12)
C205 0.0191(15) 0.0308(15) 0.0275(16) 0.0035(12) 0.0091(12) 0.0029(12)
C206 0.0177(14) 0.0240(13) 0.0238(15) -0.0020(11) 0.0023(12) 0.0038(11)
C207 0.0336(19) 0.0360(18) 0.044(2) -0.0054(15) 0.0025(16) -0.0093(15)
C208 0.040(2) 0.057(2) 0.039(2) 0.0061(17) 0.0197(17) -0.0027(18)
C209 0.0165(13) 0.0206(13) 0.0187(13) 0.0031(10) 0.0032(11) 0.0007(10)
C210 0.0204(14) 0.0212(13) 0.0216(14) 0.0002(11) 0.0043(11) 0.0026(11)
C211 0.0169(14) 0.0227(13) 0.0201(14) 0.0050(11) 0.0018(11) -0.0003(11)
C212 0.0154(14) 0.0214(13) 0.0291(15) 0.0057(11) 0.0053(12) 0.0037(11)
C213 0.0207(14) 0.0175(12) 0.0244(14) 0.0003(11) 0.0051(12) -0.0010(11)
C214 0.0199(14) 0.0208(13) 0.0191(14) 0.0003(10) 0.0013(11) -0.0018(11)
C215 0.0226(15) 0.0321(15) 0.0260(16) 0.0039(12) 0.0026(13) 0.0064(12)
C216 0.0266(16) 0.0253(15) 0.0329(17) -0.0048(12) 0.0024(13) 0.0035(12)
C217 0.0131(13) 0.0225(12) 0.0186(14) -0.0014(10) -0.0025(11) -0.0017(10)
C218 0.0165(14) 0.0224(14) 0.0224(14) -0.0001(11) -0.0014(11) 0.0010(11)
C219 0.0144(13) 0.0258(14) 0.0240(15) -0.0068(11) -0.0013(11) -0.0004(11)
C220 0.0172(14) 0.0329(15) 0.0218(15) -0.0063(11) 0.0024(12) -0.0004(11)
C221 0.0159(13) 0.0314(15) 0.0219(14) 0.0010(12) 0.0022(11) -0.0011(12)
C222 0.0177(14) 0.0228(13) 0.0223(14) -0.0009(11) -0.0003(11) 0.0028(11)
C223 0.0227(16) 0.0266(15) 0.0356(18) -0.0079(13) 0.0032(14) 0.0007(12)
C224 0.0266(17) 0.0410(18) 0.0297(17) 0.0035(13) 0.0087(14) 0.0001(14)
C225 0.0168(14) 0.0235(13) 0.0159(13) 0.0000(10) 0.0048(11) 0.0003(11)
C226 0.0177(14) 0.0194(13) 0.0240(15) 0.0000(11) 0.0040(12) -0.0010(11)
C227 0.0179(14) 0.0291(14) 0.0189(14) 0.0017(11) 0.0023(11) 0.0016(11)
C228 0.0205(15) 0.0341(16) 0.0237(15) -0.0024(12) 0.0002(12) -0.0035(12)
C229 0.0249(16) 0.0254(14) 0.0330(17) -0.0018(12) 0.0066(13) -0.0050(12)
C230 0.0245(15) 0.0224(13) 0.0246(15) 0.0039(11) 0.0025(12) 0.0026(11)
C231 0.0273(17) 0.0390(18) 0.0306(17) 0.0049(14) -0.0057(14) -0.0014(14)
C232 0.038(2) 0.0303(17) 0.058(2) 0.0019(16) -0.0042(18) -0.0109(15)
B200 0.0180(15) 0.0173(14) 0.0194(15) 0.0009(11) 0.0018(12) 0.0021(12)

loop_
_atom_type_symbol
_atom_type_description
_atom_type_scat_dispersion_real
_atom_type_scat_dispersion_imag
_atom_type_scat_source
C C 0.0033 0.0016 'International Tables Vol C Tables 4.2.6.8 and 6.1.1.4'
H H 0.0000 0.0000 'International Tables Vol C Tables 4.2.6.8 and 6.1.1.4'
B B 0.0013 0.0007 'International Tables Vol C Tables 4.2.6.8 and 6.1.1.4'
F F 0.0171 0.0103 'International Tables Vol C Tables 4.2.6.8 and 6.1.1.4'
Ir Ir -1.4442 7.9887 'International Tables Vol C Tables 4.2.6.8 and 6.1.1.4'
N N 0.0061 0.0033 'International Tables Vol C Tables 4.2.6.8 and 6.1.1.4'
O O 0.0106 0.0060 'International Tables Vol C Tables 4.2.6.8 and 6.1.1.4'

loop_
_geom_angle_atom_site_label_1
_geom_angle_atom_site_label_2
_geom_angle_atom_site_label_3
_geom_angle
C2 Ir1 C6 89.22(11)
C2 Ir1 C21 88.77(10)
C4 Ir1 C2 170.13(14)
C4 Ir1 C6 92.45(11)
C4 Ir1 C21 89.87(11)
C6 Ir1 C21 177.15(11)
C8 O13 C12 106.5(2)
C9 O16 C15 104.5(2)
C23 O28 C27 104.0(2)
C24 O31 C30 104.2(2)
C6 N7 C8 112.5(2)
C6 N7 C11 136.8(2)
C8 N7 C11 110.6(2)
C6 N10 C9 112.9(2)
C6 N10 C14 137.0(2)
C9 N10 C14 110.0(2)
C21 N22 C23 112.4(2)
C21 N22 C26 137.8(2)
C23 N22 C26 109.7(2)
C21 N25 C24 113.0(2)
C21 N25 C29 136.8(2)
C24 N25 C29 109.9(2)
O3 C2 Ir1 175.7(3)
O5 C4 Ir1 175.8(3)
N7 C6 Ir1 129.64(19)
N10 C6 Ir1 128.4(2)
N10 C6 N7 101.9(2)
O13 C8 N7 113.0(2)
C9 C8 O13 140.3(3)
C9 C8 N7 106.6(2)
O16 C9 N10 112.9(2)
C8 C9 O16 141.0(3)
C8 C9 N10 106.1(2)
N7 C11 C12 98.5(2)
N7 C11 C17 110.5(3)
N7 C11 C18 112.2(2)
C17 C11 C12 112.3(3)
C18 C11 C12 110.7(3)
C18 C11 C17 111.9(3)
O13 C12 C11 110.0(3)
O13 C12 H12A 109.7
O13 C12 H12B 109.7
C11 C12 H12A 109.7
C11 C12 H12B 109.7
H12A C12 H12B 108.2
N10 C14 C15 98.3(2)
N10 C14 C19 112.2(2)
N10 C14 C20 109.8(2)
C19 C14 C15 111.0(2)
C19 C14 C20 112.6(3)
C20 C14 C15 111.9(2)
O16 C15 C14 107.1(2)
O16 C15 H15A 110.3
O16 C15 H15B 110.3
C14 C15 H15A 110.3
C14 C15 H15B 110.3
H15A C15 H15B 108.5
C11 C17 H17A 109.5
C11 C17 H17B 109.5
C11 C17 H17C 109.5
H17A C17 H17B 109.5
H17A C17 H17C 109.5
H17B C17 H17C 109.5
C11 C18 H18A 109.5
C11 C18 H18B 109.5
C11 C18 H18C 109.5
H18A C18 H18B 109.5
H18A C18 H18C 109.5
H18B C18 H18C 109.5
C14 C19 H19A 109.5
C14 C19 H19B 109.5
C14 C19 H19C 109.5
H19A C19 H19B 109.5
H19A C19 H19C 109.5
H19B C19 H19C 109.5
C14 C20 H20A 109.5
C14 C20 H20B 109.5
C14 C20 H20C 109.5
H20A C20 H20B 109.5
H20A C20 H20C 109.5
H20B C20 H20C 109.5
N22 C21 Ir1 128.9(2)
N25 C21 Ir1 129.13(19)
N25 C21 N22 101.9(2)
O28 C23 N22 112.8(2)
C24 C23 O28 140.6(3)
C24 C23 N22 106.7(2)
O31 C24 N25 113.0(2)
C23 C24 O31 141.0(3)
C23 C24 N25 106.0(2)
N22 C26 C27 98.1(2)
N22 C26 C32 108.9(3)
N22 C26 C33 112.6(2)
C32 C26 C27 112.3(3)
C33 C26 C27 111.2(3)
C33 C26 C32 112.8(3)
O28 C27 C26 106.4(2)
O28 C27 H27A 110.4
O28 C27 H27B 110.4
C26 C27 H27A 110.4
C26 C27 H27B 110.4
H27A C27 H27B 108.6
N25 C29 C30 97.5(2)
N25 C29 C34 109.7(2)
N25 C29 C35 111.6(2)
C34 C29 C30 112.3(2)
C34 C29 C35 113.2(3)
C35 C29 C30 111.5(2)
O31 C30 C29 107.0(2)
O31 C30 H30A 110.3
O31 C30 H30B 110.3
C29 C30 H30A 110.3
C29 C30 H30B 110.3
H30A C30 H30B 108.6
C26 C32 H32A 109.5
C26 C32 H32B 109.5
C26 C32 H32C 109.5
H32A C32 H32B 109.5
H32A C32 H32C 109.5
H32B C32 H32C 109.5
C26 C33 H33A 109.5
C26 C33 H33B 109.5
C26 C33 H33C 109.5
H33A C33 H33B 109.5
H33A C33 H33C 109.5
H33B C33 H33C 109.5
C29 C34 H34A 109.5
C29 C34 H34B 109.5
C29 C34 H34C 109.5
H34A C34 H34B 109.5
H34A C34 H34C 109.5
H34B C34 H34C 109.5
C29 C35 H35A 109.5
C29 C35 H35B 109.5
C29 C35 H35C 109.5
H35A C35 H35B 109.5
H35A C35 H35C 109.5
H35B C35 H35C 109.5
C202 C201 B200 119.5(2)
C206 C201 C202 115.4(2)
C206 C201 B200 124.3(2)
C201 C202 H202 118.7
C203 C202 C201 122.6(3)
C203 C202 H202 118.7
C202 C203 C207 118.5(3)
C204 C203 C202 120.9(3)
C204 C203 C207 120.6(3)
C203 C204 H204 121.0
C203 C204 C205 117.9(3)
C205 C204 H204 121.0
C204 C205 C208 119.2(3)
C206 C205 C204 121.0(3)
C206 C205 C208 119.8(3)
C201 C206 H206 118.9
C205 C206 C201 122.1(3)
C205 C206 H206 118.9
F1 C207 F2 108.2(4)
F1 C207 F3 105.8(4)
F1 C207 C203 116.3(4)
F1A C207 F2A 105.8(4)
F1A C207 F3A 108.1(5)
F1A C207 C203 114.4(4)
F2 C207 F3 102.2(4)
F2 C207 C203 112.7(4)
F2A C207 C203 111.8(4)
F3 C207 C203 110.5(4)
F3A C207 F2A 104.1(4)
F3A C207 C203 112.0(4)
F4 C208 F5 108.9(4)
F4 C208 F6 106.3(4)
F4 C208 C205 118.4(3)
F4A C208 F5A 106.7(5)
F4A C208 F6A 109.9(5)
F4A C208 C205 119.0(4)
F5 C208 F6 99.7(4)
F5 C208 C205 111.7(3)
F5A C208 C205 108.5(4)
F6 C208 C205 109.9(3)
F6A C208 F5A 99.9(4)
F6A C208 C205 111.1(4)
C210 C209 C214 115.4(2)
C210 C209 B200 120.9(2)
C214 C209 B200 123.0(2)
C209 C210 H210 118.6
C211 C210 C209 122.8(2)
C211 C210 H210 118.6
C210 C211 C215 117.5(2)
C212 C211 C210 120.9(2)
C212 C211 C215 121.7(2)
C211 C212 H212 121.3
C211 C212 C213 117.4(2)
C213 C212 H212 121.3
C212 C213 C216 120.1(2)
C214 C213 C212 121.4(2)
C214 C213 C216 118.5(2)
C209 C214 H214 118.9
C213 C214 C209 122.2(2)
C213 C214 H214 118.9
F7 C215 F8 106.8(2)
F7 C215 F9 107.6(2)
F7 C215 C211 113.6(2)
F8 C215 C211 111.6(2)
F9 C215 F8 105.2(2)
F9 C215 C211 111.6(2)
F10 C216 F11 105.7(2)
F10 C216 C213 113.8(2)
F11 C216 C213 111.3(3)
F12 C216 F10 106.5(2)
F12 C216 F11 105.8(2)
F12 C216 C213 113.1(2)
C218 C217 B200 119.9(2)
C222 C217 C218 114.8(3)
C222 C217 B200 125.0(2)
C217 C218 H218 118.5
C219 C218 C217 123.1(3)
C219 C218 H218 118.5
C218 C219 C220 120.6(2)
C218 C219 C223 118.6(3)
C220 C219 C223 120.7(3)
C219 C220 H220 121.0
C221 C220 C219 118.0(3)
C221 C220 H220 121.0
C220 C221 C222 120.7(3)
C220 C221 C224 121.1(3)
C222 C221 C224 118.1(3)
C217 C222 H222 118.6
C221 C222 C217 122.8(2)
C221 C222 H222 118.6
F13 C223 F14 107.1(2)
F13 C223 F15 107.1(2)
F13 C223 C219 113.6(3)
F14 C223 C219 111.0(2)
F15 C223 F14 105.3(2)
F15 C223 C219 112.2(2)
F16 C224 F17 105.3(2)
F16 C224 C221 114.1(3)
F17 C224 C221 111.2(2)
F18 C224 F16 106.6(2)
F18 C224 F17 106.2(3)
F18 C224 C221 112.9(3)
C226 C225 C230 115.4(2)
C226 C225 B200 123.8(2)
C230 C225 B200 120.2(2)
C225 C226 H226 118.8
C225 C226 C227 122.4(2)
C227 C226 H226 118.8
C226 C227 C231 118.7(2)
C228 C227 C226 120.9(2)
C228 C227 C231 120.4(2)
C227 C228 H228 121.0
C229 C228 C227 118.0(3)
C229 C228 H228 121.0
C228 C229 C230 120.8(3)
C228 C229 C232 119.8(2)
C230 C229 C232 119.4(2)
C225 C230 H230 118.8
C229 C230 C225 122.4(2)
C229 C230 H230 118.8
F19 C231 C227 111.6(4)
F19A C231 C227 112.3(5)
F20 C231 F19 105.4(4)
F20 C231 F21 107.5(5)
F20 C231 C227 114.7(4)
F20A C231 F19A 105.3(5)
F20A C231 F21A 106.0(5)
F20A C231 C227 113.1(4)
F21 C231 F19 104.0(4)
F21 C231 C227 112.7(4)
F21A C231 F19A 105.6(5)
F21A C231 C227 113.8(5)
F22 C232 C229 112.5(3)
F22A C232 C229 112.6(4)
F23 C232 F22 106.3(3)
F23 C232 F24 106.8(4)
F23 C232 C229 113.7(3)
F23A C232 F22A 103.8(5)
F23A C232 F24A 106.3(5)
F23A C232 C229 114.0(4)
F24 C232 F22 103.9(4)
F24 C232 C229 112.9(3)
F24A C232 F22A 104.4(5)
F24A C232 C229 114.7(4)
C209 B200 C201 101.6(2)
C209 B200 C225 112.4(2)
C217 B200 C201 110.6(2)
C217 B200 C209 113.9(2)
C217 B200 C225 103.3(2)
C225 B200 C201 115.5(2)

loop_
_geom_bond_atom_site_label_1
_geom_bond_atom_site_label_2
_geom_bond_distance
Ir1 C2 1.913(3)
Ir1 C4 1.899(3)
Ir1 C6 2.064(3)
Ir1 C21 2.064(2)
O3 C2 1.133(3)
O5 C4 1.137(4)
O13 C8 1.349(3)
O13 C12 1.417(4)
O16 C9 1.356(3)
O16 C15 1.459(4)
O28 C23 1.359(3)
O28 C27 1.463(4)
O31 C24 1.351(3)
O31 C30 1.457(4)
N7 C6 1.363(4)
N7 C8 1.385(3)
N7 C11 1.482(4)
N10 C6 1.359(3)
N10 C9 1.387(3)
N10 C14 1.480(4)
N22 C21 1.364(3)
N22 C23 1.382(3)
N22 C26 1.481(4)
N25 C21 1.356(3)
N25 C24 1.382(3)
N25 C29 1.482(4)
C8 C9 1.336(4)
C11 C12 1.556(4)
C11 C17 1.510(4)
C11 C18 1.501(4)
C12 H12A 0.9900
C12 H12B 0.9900
C14 C15 1.555(4)
C14 C19 1.522(4)
C14 C20 1.528(4)
C15 H15A 0.9900
C15 H15B 0.9900
C17 H17A 0.9800
C17 H17B 0.9800
C17 H17C 0.9800
C18 H18A 0.9800
C18 H18B 0.9800
C18 H18C 0.9800
C19 H19A 0.9800
C19 H19B 0.9800
C19 H19C 0.9800
C20 H20A 0.9800
C20 H20B 0.9800
C20 H20C 0.9800
C23 C24 1.335(4)
C26 C27 1.547(4)
C26 C32 1.518(4)
C26 C33 1.511(5)
C27 H27A 0.9900
C27 H27B 0.9900
C29 C30 1.553(4)
C29 C34 1.515(4)
C29 C35 1.520(4)
C30 H30A 0.9900
C30 H30B 0.9900
C32 H32A 0.9800
C32 H32B 0.9800
C32 H32C 0.9800
C33 H33A 0.9800
C33 H33B 0.9800
C33 H33C 0.9800
C34 H34A 0.9800
C34 H34B 0.9800
C34 H34C 0.9800
C35 H35A 0.9800
C35 H35B 0.9800
C35 H35C 0.9800
F1 C207 1.294(5)
F1A C207 1.300(5)
F2 C207 1.334(5)
F2A C207 1.342(5)
F3 C207 1.349(5)
F3A C207 1.326(5)
F4 C208 1.263(4)
F4A C208 1.248(5)
F5 C208 1.346(4)
F5A C208 1.362(5)
F6 C208 1.363(4)
F6A C208 1.343(5)
F7 C215 1.326(3)
F8 C215 1.350(3)
F9 C215 1.343(3)
F10 C216 1.339(3)
F11 C216 1.355(3)
F12 C216 1.338(3)
F13 C223 1.331(4)
F14 C223 1.342(3)
F15 C223 1.342(3)
F16 C224 1.338(4)
F17 C224 1.354(3)
F18 C224 1.331(4)
F19 C231 1.344(5)
F19A C231 1.328(6)
F20 C231 1.305(5)
F20A C231 1.318(5)
F21 C231 1.319(5)
F21A C231 1.320(6)
F22 C232 1.326(4)
F22A C232 1.330(5)
F23 C232 1.292(4)
F23A C232 1.302(5)
F24 C232 1.324(4)
F24A C232 1.312(5)
C201 C202 1.403(4)
C201 C206 1.400(4)
C201 B200 1.642(4)
C202 H202 0.9500
C202 C203 1.387(4)
C203 C204 1.379(4)
C203 C207 1.497(4)
C204 H204 0.9500
C204 C205 1.392(4)
C205 C206 1.389(4)
C205 C208 1.491(4)
C206 H206 0.9500
C209 C210 1.400(4)
C209 C214 1.401(4)
C209 B200 1.638(4)
C210 H210 0.9500
C210 C211 1.391(4)
C211 C212 1.386(4)
C211 C215 1.496(4)
C212 H212 0.9500
C212 C213 1.393(4)
C213 C214 1.386(4)
C213 C216 1.494(4)
C214 H214 0.9500
C217 C218 1.412(4)
C217 C222 1.397(4)
C217 B200 1.623(4)
C218 H218 0.9500
C218 C219 1.378(4)
C219 C220 1.392(4)
C219 C223 1.502(4)
C220 H220 0.9500
C220 C221 1.388(4)
C221 C222 1.390(4)
C221 C224 1.490(4)
C222 H222 0.9500
C225 C226 1.392(4)
C225 C230 1.404(4)
C225 B200 1.639(4)
C226 H226 0.9500
C226 C227 1.391(4)
C227 C228 1.383(4)
C227 C231 1.494(4)
C228 H228 0.9500
C228 C229 1.383(4)
C229 C230 1.386(4)
C229 C232 1.494(4)
C230 H230 0.9500

loop_
_geom_torsion_atom_site_label_1
_geom_torsion_atom_site_label_2
_geom_torsion_atom_site_label_3
_geom_torsion_atom_site_label_4
_geom_torsion
O13 C8 C9 O16 5.9(7)
O13 C8 C9 N10 -176.2(3)
O28 C23 C24 O31 0.8(7)
O28 C23 C24 N25 179.7(3)
N7 C8 C9 O16 -177.4(3)
N7 C8 C9 N10 0.5(3)
N7 C11 C12 O13 10.9(4)
N10 C14 C15 O16 25.1(3)
N22 C23 C24 O31 -179.4(3)
N22 C23 C24 N25 -0.4(3)
N22 C26 C27 O28 -28.4(3)
N25 C29 C30 O31 27.8(3)
C6 N7 C8 O13 177.3(2)
C6 N7 C8 C9 -0.4(3)
C6 N7 C11 C12 176.9(3)
C6 N7 C11 C17 -65.3(4)
C6 N7 C11 C18 60.4(4)
C6 N10 C9 O16 178.1(2)
C6 N10 C9 C8 -0.4(3)
C6 N10 C14 C15 167.7(3)
C6 N10 C14 C19 50.9(4)
C6 N10 C14 C20 -75.2(4)
C8 O13 C12 C11 -11.8(4)
C8 N7 C6 Ir1 -177.0(2)
C8 N7 C6 N10 0.2(3)
C8 N7 C11 C12 -6.3(3)
C8 N7 C11 C17 111.5(3)
C8 N7 C11 C18 -122.8(3)
C9 O16 C15 C14 -26.0(3)
C9 N10 C6 Ir1 177.38(19)
C9 N10 C6 N7 0.1(3)
C9 N10 C14 C15 -15.9(3)
C9 N10 C14 C19 -132.7(2)
C9 N10 C14 C20 101.2(3)
C11 N7 C6 Ir1 -0.2(5)
C11 N7 C6 N10 177.0(3)
C11 N7 C8 O13 -0.4(3)
C11 N7 C8 C9 -178.1(2)
C12 O13 C8 N7 7.7(4)
C12 O13 C8 C9 -175.7(4)
C14 N10 C6 Ir1 -6.3(5)
C14 N10 C6 N7 176.5(3)
C14 N10 C9 O16 0.8(3)
C14 N10 C9 C8 -177.7(2)
C15 O16 C9 N10 16.1(3)
C15 O16 C9 C8 -166.2(4)
C17 C11 C12 O13 -105.5(4)
C18 C11 C12 O13 128.6(3)
C19 C14 C15 O16 142.9(3)
C20 C14 C15 O16 -90.3(3)
C21 N22 C23 O28 -178.8(2)
C21 N22 C23 C24 1.3(3)
C21 N22 C26 C27 -165.8(3)
C21 N22 C26 C32 77.1(4)
C21 N22 C26 C33 -48.7(4)
C21 N25 C24 O31 178.7(2)
C21 N25 C24 C23 -0.6(3)
C21 N25 C29 C30 167.5(3)
C21 N25 C29 C34 -75.5(4)
C21 N25 C29 C35 50.8(4)
C23 O28 C27 C26 28.7(3)
C23 N22 C21 Ir1 174.97(19)
C23 N22 C21 N25 -1.6(3)
C23 N22 C26 C27 18.6(3)
C23 N22 C26 C32 -98.5(3)
C23 N22 C26 C33 135.6(3)
C24 O31 C30 C29 -27.4(3)
C24 N25 C21 Ir1 -175.24(19)
C24 N25 C21 N22 1.3(3)
C24 N25 C29 C30 -19.0(3)
C24 N25 C29 C34 98.0(3)
C24 N25 C29 C35 -135.7(2)
C26 N22 C21 Ir1 -0.6(5)
C26 N22 C21 N25 -177.2(3)
C26 N22 C23 O28 -2.0(3)
C26 N22 C23 C24 178.2(2)
C27 O28 C23 N22 -17.1(3)
C27 O28 C23 C24 162.8(4)
C29 N25 C21 Ir1 -1.8(4)
C29 N25 C21 N22 174.7(3)
C29 N25 C24 O31 3.5(3)
C29 N25 C24 C23 -175.8(2)
C30 O31 C24 N25 15.3(3)
C30 O31 C24 C23 -165.8(4)
C32 C26 C27 O28 86.0(3)
C33 C26 C27 O28 -146.5(3)
C34 C29 C30 O31 -87.1(3)
C35 C29 C30 O31 144.6(3)
C201 C202 C203 C204 1.5(4)
C201 C202 C203 C207 -176.2(2)
C202 C201 C206 C205 -0.6(4)
C202 C201 B200 C209 -81.4(3)
C202 C201 B200 C217 39.9(3)
C202 C201 B200 C225 156.7(2)
C202 C203 C204 C205 -0.4(4)
C202 C203 C207 F1 -164.5(5)
C202 C203 C207 F1A 50.8(5)
C202 C203 C207 F2 -38.7(5)
C202 C203 C207 F2A 171.0(4)
C202 C203 C207 F3 75.0(5)
C202 C203 C207 F3A -72.6(5)
C203 C204 C205 C206 -1.2(4)
C203 C204 C205 C208 178.7(2)
C204 C203 C207 F1 17.8(6)
C204 C203 C207 F1A -126.9(5)
C204 C203 C207 F2 143.6(5)
C204 C203 C207 F2A -6.7(5)
C204 C203 C207 F3 -102.8(5)
C204 C203 C207 F3A 109.7(5)
C204 C205 C206 C201 1.8(4)
C204 C205 C208 F4 9.0(6)
C204 C205 C208 F4A 170.0(8)
C204 C205 C208 F5 -118.9(5)
C204 C205 C208 F5A 47.8(6)
C204 C205 C208 F6 131.4(4)
C204 C205 C208 F6A -61.0(7)
C206 C201 C202 C203 -1.0(4)
C206 C201 B200 C209 88.1(3)
C206 C201 B200 C217 -150.6(2)
C206 C201 B200 C225 -33.8(4)
C206 C205 C208 F4 -171.1(6)
C206 C205 C208 F4A -10.1(8)
C206 C205 C208 F5 61.1(5)
C206 C205 C208 F5A -132.3(5)
C206 C205 C208 F6 -48.7(5)
C206 C205 C208 F6A 118.9(7)
C207 C203 C204 C205 177.3(2)
C208 C205 C206 C201 -178.1(2)
C209 C210 C211 C212 -0.1(4)
C209 C210 C211 C215 179.5(3)
C210 C209 C214 C213 0.7(4)
C210 C209 B200 C201 79.6(3)
C210 C209 B200 C217 -39.3(3)
C210 C209 B200 C225 -156.4(2)
C210 C211 C212 C213 0.1(4)
C210 C211 C215 F7 -174.6(2)
C210 C211 C215 F8 -53.9(3)
C210 C211 C215 F9 63.5(3)
C211 C212 C213 C214 0.2(4)
C211 C212 C213 C216 -178.6(3)
C212 C211 C215 F7 4.9(4)
C212 C211 C215 F8 125.7(3)
C212 C211 C215 F9 -116.9(3)
C212 C213 C214 C209 -0.7(4)
C212 C213 C216 F10 -18.0(4)
C212 C213 C216 F11 101.3(3)
C212 C213 C216 F12 -139.7(3)
C214 C209 C210 C211 -0.4(4)
C214 C209 B200 C201 -89.9(3)
C214 C209 B200 C217 151.2(2)
C214 C209 B200 C225 34.1(4)
C214 C213 C216 F10 163.2(2)
C214 C213 C216 F11 -77.5(3)
C214 C213 C216 F12 41.5(4)
C215 C211 C212 C213 -179.4(3)
C216 C213 C214 C209 178.1(3)
C217 C218 C219 C220 1.1(4)
C217 C218 C219 C223 178.2(2)
C218 C217 C222 C221 -0.9(4)
C218 C217 B200 C201 45.1(3)
C218 C217 B200 C209 158.7(2)
C218 C217 B200 C225 -79.0(3)
C218 C219 C220 C221 -1.2(4)
C218 C219 C223 F13 167.3(2)
C218 C219 C223 F14 -71.9(3)
C218 C219 C223 F15 45.6(3)
C219 C220 C221 C222 0.3(4)
C219 C220 C221 C224 178.1(2)
C220 C219 C223 F13 -15.6(4)
C220 C219 C223 F14 105.2(3)
C220 C219 C223 F15 -137.3(3)
C220 C221 C222 C217 0.8(4)
C220 C221 C224 F16 10.0(4)
C220 C221 C224 F17 -108.8(3)
C220 C221 C224 F18 131.9(3)
C222 C217 C218 C219 0.0(4)
C222 C217 B200 C201 -141.2(2)
C222 C217 B200 C209 -27.5(3)
C222 C217 B200 C225 94.7(3)
C222 C221 C224 F16 -172.1(2)
C222 C221 C224 F17 69.1(3)
C222 C221 C224 F18 -50.2(4)
C223 C219 C220 C221 -178.2(2)
C224 C221 C222 C217 -177.1(2)
C225 C226 C227 C228 0.5(4)
C225 C226 C227 C231 -178.4(3)
C226 C225 C230 C229 1.1(4)
C226 C225 B200 C201 -33.5(4)
C226 C225 B200 C209 -149.4(3)
C226 C225 B200 C217 87.4(3)
C226 C227 C228 C229 0.4(4)
C226 C227 C231 F19 -64.6(7)
C226 C227 C231 F19A 152.4(11)
C226 C227 C231 F20 175.6(8)
C226 C227 C231 F20A 33.4(10)
C226 C227 C231 F21 52.0(8)
C226 C227 C231 F21A -87.6(13)
C227 C228 C229 C230 -0.6(4)
C227 C228 C229 C232 -179.5(3)
C228 C227 C231 F19 116.5(7)
C228 C227 C231 F19A -26.5(12)
C228 C227 C231 F20 -3.3(9)
C228 C227 C231 F20A -145.5(10)
C228 C227 C231 F21 -126.9(8)
C228 C227 C231 F21A 93.4(12)
C228 C229 C230 C225 -0.2(5)
C228 C229 C232 F22 -29.5(5)
C228 C229 C232 F22A 141.0(8)
C228 C229 C232 F23 91.4(6)
C228 C229 C232 F23A -101.1(9)
C228 C229 C232 F24 -146.7(5)
C228 C229 C232 F24A 21.9(9)
C230 C225 C226 C227 -1.3(4)
C230 C225 B200 C201 155.8(2)
C230 C225 B200 C209 39.8(3)
C230 C225 B200 C217 -83.4(3)
C230 C229 C232 F22 151.6(4)
C230 C229 C232 F22A -37.9(8)
C230 C229 C232 F23 -87.5(6)
C230 C229 C232 F23A 79.9(9)
C230 C229 C232 F24 34.4(6)
C230 C229 C232 F24A -157.1(9)
C231 C227 C228 C229 179.4(3)
C232 C229 C230 C225 178.7(3)
B200 C201 C202 C203 169.4(2)
B200 C201 C206 C205 -170.5(2)
B200 C209 C210 C211 -170.6(2)
B200 C209 C214 C213 170.8(2)
B200 C217 C218 C219 174.3(2)
B200 C217 C222 C221 -174.9(2)
B200 C225 C226 C227 -172.4(3)
B200 C225 C230 C229 172.6(3)
